data_7159153
loop_
_publ_author_name
'Laha, Banamali'
'Suresh, Alati'
'Namboothiri, Irishi N. N.'

_publ_section_title
;
 Regio- and stereoselective synthesis of functionalized
 tetrahydro-benzochromenes and hexahydrochromenochromenones <i>via</i> [4
 + 2] annulation of curcumins with nitrochromenes.
;
_journal_issue 9
_journal_name_full 'Organic &amp; biomolecular chemistry'
_journal_page_first 1872
_journal_page_last 1877
_journal_paper_doi 10.1039/d2ob02211g
_journal_volume 21
_journal_year 2023
_chemical_absolute_configuration rm
_chemical_formula_moiety 'C34 H26 Br N O5'
_chemical_formula_sum 'C34 H26 Br N O5'
_chemical_formula_weight 608.47
_space_group_crystal_system monoclinic
_space_group_IT_number 4
_space_group_name_Hall 'P 2yb'
_space_group_name_H-M_alt 'P 1 21 1'
_atom_sites_solution_hydrogens geom
_atom_sites_solution_primary dual
_audit_creation_date 2022-04-27
_audit_creation_method
;
Olex2 1.3-ac4
(compiled 2019.04.23 svn.r3594 for Rigaku Oxford Diffraction, GUI svn.r5739)
;
_audit_update_record
;
2022-09-14 deposited with the CCDC.	2023-02-07 downloaded from the CCDC.
;
_cell_angle_alpha 90
_cell_angle_beta 113.667(10)
_cell_angle_gamma 90
_cell_formula_units_Z 2
_cell_length_a 10.6287(9)
_cell_length_b 11.9136(7)
_cell_length_c 12.2552(9)
_cell_measurement_reflns_used 1810
_cell_measurement_temperature 200(16)
_cell_measurement_theta_max 17.0870
_cell_measurement_theta_min 2.0900
_cell_volume 1421.3(2)
_computing_cell_refinement 'CrysAlisPro 1.171.41.93a (Rigaku OD, 2020)'
_computing_data_collection 'CrysAlisPro 1.171.41.93a (Rigaku OD, 2020)'
_computing_data_reduction 'CrysAlisPro 1.171.41.93a (Rigaku OD, 2020)'
_computing_molecular_graphics 'Olex2 (Dolomanov et al., 2009)'
_computing_publication_material 'Olex2 (Dolomanov et al., 2009)'
_computing_structure_refinement 'ShelXL (Sheldrick, 2015)'
_computing_structure_solution 'ShelXT (Sheldrick, 2015)'
_diffrn_ambient_environment N~2~
_diffrn_ambient_temperature 200(16)
_diffrn_detector 'CCD plate'
_diffrn_measured_fraction_theta_full 1.000
_diffrn_measured_fraction_theta_max 1.000
_diffrn_measurement_details
;
List of Runs (angles in degrees, time in seconds):

  # Type    Start    End  Width  t~exp~   \w     \q     \k     \f   Frames
#--------------------------------------------------------------------------
  1  \w   -100.81  15.69   0.50    2.00    --   -9.84 -59.25  20.08  233
  2  \w   -100.81  15.69   0.50    2.00    --   -9.84 -59.25 164.08  233
  3  \w   -100.81  15.69   0.50    2.00    --   -9.84 -59.25 -51.92  233
  4  \w   -100.81  15.69   0.50    2.00    --   -9.84 -59.25  92.08  233
  5  \f   -150.27  33.73   0.50    2.00  81.02  -9.84  31.50    --   368
;
_diffrn_measurement_device 'abstract diffractometer'
_diffrn_measurement_device_type 'Saxi-CrysAlisPro-abstract goniometer imported SAXI images'
_diffrn_measurement_method '\w and \f scans'
_diffrn_orient_matrix_type 'CrysAlisPro convention (1999,Acta A55,543-557)'
_diffrn_orient_matrix_UB_11 0.0415227000
_diffrn_orient_matrix_UB_12 0.0453784000
_diffrn_orient_matrix_UB_13 -0.0033181000
_diffrn_orient_matrix_UB_21 -0.0375585000
_diffrn_orient_matrix_UB_22 0.0370719000
_diffrn_orient_matrix_UB_23 0.0209315000
_diffrn_orient_matrix_UB_31 0.0465814000
_diffrn_orient_matrix_UB_32 -0.0105728000
_diffrn_orient_matrix_UB_33 0.0595710000
_diffrn_radiation_monochromator graphite
_diffrn_radiation_probe x-ray
_diffrn_radiation_type 'Mo K\a'
_diffrn_radiation_wavelength 0.71073
_diffrn_reflns_av_R_equivalents 0.1093
_diffrn_reflns_av_unetI/netI 0.0916
_diffrn_reflns_Laue_measured_fraction_full 1.000
_diffrn_reflns_Laue_measured_fraction_max 1.000
_diffrn_reflns_limit_h_max 12
_diffrn_reflns_limit_h_min -12
_diffrn_reflns_limit_k_max 14
_diffrn_reflns_limit_k_min -14
_diffrn_reflns_limit_l_max 14
_diffrn_reflns_limit_l_min -14
_diffrn_reflns_number 25964
_diffrn_reflns_point_group_measured_fraction_full 0.999
_diffrn_reflns_point_group_measured_fraction_max 0.999
_diffrn_reflns_theta_full 24.992
_diffrn_reflns_theta_max 24.992
_diffrn_reflns_theta_min 1.814
_diffrn_source 'fine-focus sealed X-ray tube'
_diffrn_source_type 'Enhance (Mo) X-ray Source'
_exptl_absorpt_coefficient_mu 1.490
_exptl_absorpt_correction_T_max 1.00000
_exptl_absorpt_correction_T_min 0.78409
_exptl_absorpt_correction_type multi-scan
_exptl_absorpt_process_details
;
CrysAlisPro 1.171.41.93a (Rigaku Oxford Diffraction, 2020)
Empirical absorption correction using spherical harmonics,
implemented in SCALE3 ABSPACK scaling algorithm.
;
_exptl_crystal_colour 'clear light colourless'
_exptl_crystal_colour_lustre clear
_exptl_crystal_colour_modifier light
_exptl_crystal_colour_primary colourless
_exptl_crystal_density_diffrn 1.422
_exptl_crystal_description plate
_exptl_crystal_F_000 624
_exptl_crystal_size_max 0.17
_exptl_crystal_size_mid 0.14
_exptl_crystal_size_min 0.12
_refine_diff_density_max 0.201
_refine_diff_density_min -0.242
_refine_diff_density_rms 0.048
_refine_ls_abs_structure_details
;
 Flack x determined using 997 quotients [(I+)-(I-)]/[(I+)+(I-)]
 (Parsons, Flack and Wagner, Acta Cryst. B69 (2013) 249-259).
;
_refine_ls_abs_structure_Flack 0.016(8)
_refine_ls_extinction_method none
_refine_ls_goodness_of_fit_ref 1.002
_refine_ls_hydrogen_treatment constr
_refine_ls_matrix_type full
_refine_ls_number_parameters 371
_refine_ls_number_reflns 4992
_refine_ls_number_restraints 1
_refine_ls_restrained_S_all 1.002
_refine_ls_R_factor_all 0.1056
_refine_ls_R_factor_gt 0.0474
_refine_ls_shift/su_max 0.000
_refine_ls_shift/su_mean 0.000
_refine_ls_structure_factor_coef Fsqd
_refine_ls_weighting_details 'w=1/[\s^2^(Fo^2^)+(0.0167P)^2^] where P=(Fo^2^+2Fc^2^)/3'
_refine_ls_weighting_scheme calc
_refine_ls_wR_factor_gt 0.0706
_refine_ls_wR_factor_ref 0.0886
_reflns_Friedel_coverage 0.899
_reflns_Friedel_fraction_full 0.999
_reflns_Friedel_fraction_max 0.999
_reflns_number_gt 3014
_reflns_number_total 4992
_reflns_threshold_expression 'I > 2\s(I)'
_cod_data_source_file d2ob02211g3.cif
_cod_data_source_block inn_bl_as_43_autored
_cod_depositor_comments 'Adding full bibliography for 7159152--7159153.cif.'
_cod_database_code 7159153
_shelx_shelxl_version_number 2018/3
_chemical_oxdiff_formula CHNOBr
_shelx_space_group_comment
;
The symmetry employed for this shelxl refinement is uniquely defined
by the following loop, which should always be used as a source of
symmetry information in preference to the above space-group names.
They are only intended as comments.
;
_reflns_odcompleteness_completeness 90.03
_reflns_odcompleteness_iscentric 1
_reflns_odcompleteness_theta 33.73
_olex2_refinement_description
;
1. Fixed Uiso
 At 1.2 times of:
  All C(H) groups, All C(H,H) groups
 At 1.5 times of:
  All O(H) groups
2.a Ternary CH refined with riding coordinates:
 C008(H008), C009(H009), C00E(H00E)
2.b Secondary CH2 refined with riding coordinates:
 C00L(H00A,H00B)
2.c Aromatic/amide H refined with riding coordinates:
 C00G(H00G), C00H(H00H), C00I(H00I), C00N(H00N), C00P(H00P), C00R(H00R),
 C00S(H00S), C00T(H00T), C00U(H00U), C00V(H00V), C00W(H00W), C00X(H00X),
 C00Y(H00Y), C00Z(H00Z), C010(H010), C011(H011), C012(H012), C013(H013),
 C014(H014), C015(H015)
2.d Idealised tetrahedral OH refined as rotating group:
 O005(H005)
;
_olex2_submission_special_instructions 'No special instructions were received'
_oxdiff_exptl_absorpt_empirical_details
;
Empirical correction (ABSPACK) includes:
- Absorption correction using spherical harmonics
- Frame scaling
;
_oxdiff_exptl_absorpt_empirical_full_max 1.397
_oxdiff_exptl_absorpt_empirical_full_min 0.822

loop_
_space_group_symop_operation_xyz
'x, y, z'
'-x, y+1/2, -z'

loop_
_atom_site_label
_atom_site_type_symbol
_atom_site_fract_x
_atom_site_fract_y
_atom_site_fract_z
_atom_site_U_iso_or_equiv
_atom_site_adp_type
_atom_site_occupancy
_atom_site_site_symmetry_order
_atom_site_calc_flag
_atom_site_refinement_flags_posn
_atom_site_refinement_flags_adp
_atom_site_refinement_flags_occupancy
_atom_site_disorder_assembly
_atom_site_disorder_group
Br01 Br 0.69512(10) 0.13944(9) 0.11079(7) 0.0893(4) Uani 1 1 d . . . . .
O002 O 0.5676(4) 0.4596(4) 0.5265(4) 0.0439(11) Uani 1 1 d . . . . .
O003 O 0.2008(5) 0.4414(4) 0.2233(4) 0.0554(13) Uani 1 1 d . . . . .
O004 O 0.2963(5) 0.8582(4) 0.1977(4) 0.0633(15) Uani 1 1 d . . . . .
O005 O 0.4825(6) 0.8589(4) 0.1273(5) 0.0665(15) Uani 1 1 d . . . . .
H005 H 0.419292 0.884820 0.144639 0.100 Uiso 1 1 calc GR . . . .
O006 O 0.3184(5) 0.5085(4) 0.1297(4) 0.0619(15) Uani 1 1 d . . . . .
N007 N 0.2984(6) 0.4935(5) 0.2196(5) 0.0474(16) Uani 1 1 d . . . . .
C008 C 0.3291(6) 0.6140(6) 0.3976(5) 0.0401(18) Uani 1 1 d . . . . .
H008 H 0.404472 0.648942 0.467690 0.048 Uiso 1 1 calc R . . . .
C009 C 0.4690(6) 0.4289(5) 0.4117(5) 0.0372(16) Uani 1 1 d . . . . .
H009 H 0.394081 0.386509 0.423290 0.045 Uiso 1 1 calc R . . . .
C00A C 0.5305(7) 0.3516(5) 0.3470(6) 0.0397(17) Uani 1 1 d . . . . .
C00B C 0.3426(7) 0.7667(6) 0.2523(7) 0.046(2) Uani 1 1 d . . . . .
C00C C 0.4612(7) 0.7140(6) 0.2508(6) 0.0453(19) Uani 1 1 d . . . . .
C00D C 0.6316(6) 0.6243(6) 0.4418(5) 0.0391(16) Uani 1 1 d . . . . .
C00E C 0.5138(6) 0.6057(5) 0.3188(5) 0.0396(18) Uani 1 1 d . . . . .
H00E H 0.550362 0.558338 0.270741 0.048 Uiso 1 1 calc R . . . .
C00F C 0.2335(7) 0.5612(6) 0.4479(6) 0.0466(18) Uani 1 1 d . . . . .
C00G C 0.4494(7) 0.2698(6) 0.2694(6) 0.0485(19) Uani 1 1 d . . . . .
H00G H 0.358370 0.257717 0.263218 0.058 Uiso 1 1 calc R . . . .
C00H C 0.7229(7) 0.7133(6) 0.4627(6) 0.0500(19) Uani 1 1 d . . . . .
H00H H 0.711207 0.764682 0.400056 0.060 Uiso 1 1 calc R . . . .
C00I C 0.4990(8) 0.2057(6) 0.2012(6) 0.055(2) Uani 1 1 d . . . . .
H00I H 0.441906 0.151001 0.147807 0.065 Uiso 1 1 calc R . . . .
C00J C 0.8027(8) 0.7019(7) 0.0658(7) 0.054(2) Uani 1 1 d . . . . .
C00K C 0.5228(8) 0.7618(6) 0.1805(6) 0.051(2) Uani 1 1 d . . . . .
C00L C 0.2606(7) 0.7128(6) 0.3128(6) 0.0506(19) Uani 1 1 d . . . . .
H00A H 0.173282 0.685485 0.250528 0.061 Uiso 1 1 calc R . . . .
H00B H 0.237061 0.771272 0.358835 0.061 Uiso 1 1 calc R . . . .
C00M C 0.6534(6) 0.5503(6) 0.5350(6) 0.0414(17) Uani 1 1 d . . . . .
C00N C 0.8491(7) 0.6529(7) 0.6639(6) 0.0546(19) Uani 1 1 d . . . . .
H00N H 0.923724 0.662163 0.739066 0.065 Uiso 1 1 calc R . . . .
C00O C 0.4036(6) 0.5375(6) 0.3392(6) 0.0403(17) Uani 1 1 d . . . . .
C00P C 0.6662(7) 0.3606(6) 0.3604(7) 0.057(2) Uani 1 1 d . . . . .
H00P H 0.725663 0.411713 0.417266 0.068 Uiso 1 1 calc R . . . .
C00Q C 0.6311(9) 0.2215(7) 0.2109(7) 0.058(2) Uani 1 1 d . . . . .
C00R C 0.8306(7) 0.7290(6) 0.5728(7) 0.056(2) Uani 1 1 d . . . . .
H00R H 0.891059 0.791072 0.585747 0.067 Uiso 1 1 calc R . . . .
C00S C 0.9925(9) 0.6010(8) -0.0078(8) 0.071(3) Uani 1 1 d . . . . .
H00S H 1.058962 0.567333 -0.031001 0.085 Uiso 1 1 calc R . . . .
C00T C 0.6334(7) 0.7082(6) 0.1586(6) 0.054(2) Uani 1 1 d . . . . .
H00T H 0.660209 0.634862 0.189733 0.065 Uiso 1 1 calc R . . . .
C00U C 0.8124(9) 0.5856(7) 0.0588(8) 0.064(3) Uani 1 1 d . . . . .
H00U H 0.751564 0.539663 0.078516 0.077 Uiso 1 1 calc R . . . .
C00V C 0.7602(7) 0.5642(6) 0.6461(6) 0.0486(19) Uani 1 1 d . . . . .
H00V H 0.771647 0.513175 0.708996 0.058 Uiso 1 1 calc R . . . .
C00W C 0.6996(7) 0.7545(6) 0.0980(6) 0.056(2) Uani 1 1 d . . . . .
H00W H 0.676779 0.830043 0.073197 0.067 Uiso 1 1 calc R . . . .
C00X C 0.7170(8) 0.2961(7) 0.2919(7) 0.062(2) Uani 1 1 d . . . . .
H00X H 0.809788 0.303697 0.301254 0.075 Uiso 1 1 calc R . . . .
C00Y C 0.8876(9) 0.7643(8) 0.0293(7) 0.066(2) Uani 1 1 d . . . . .
H00Y H 0.881337 0.843816 0.028561 0.080 Uiso 1 1 calc R . . . .
C00Z C 0.2880(8) 0.5184(6) 0.5627(7) 0.056(2) Uani 1 1 d . . . . .
H00Z H 0.384770 0.516564 0.606062 0.067 Uiso 1 1 calc R . . . .
C010 C 0.9817(10) 0.7137(9) -0.0061(8) 0.076(3) Uani 1 1 d . . . . .
H010 H 1.039908 0.758997 -0.029748 0.092 Uiso 1 1 calc R . . . .
C011 C 0.2030(10) 0.4783(7) 0.6147(8) 0.074(3) Uani 1 1 d . . . . .
H011 H 0.242048 0.448262 0.693081 0.089 Uiso 1 1 calc R . . . .
C012 C 0.9067(9) 0.5350(8) 0.0244(8) 0.079(3) Uani 1 1 d . . . . .
H012 H 0.912588 0.455500 0.022738 0.095 Uiso 1 1 calc R . . . .
C013 C 0.0617(11) 0.4814(8) 0.5537(10) 0.087(3) Uani 1 1 d . . . . .
H013 H 0.003678 0.454940 0.590209 0.104 Uiso 1 1 calc R . . . .
C014 C 0.0910(8) 0.5622(7) 0.3867(7) 0.068(2) Uani 1 1 d . . . . .
H014 H 0.051033 0.590042 0.307484 0.081 Uiso 1 1 calc R . . . .
C015 C 0.0070(9) 0.5227(8) 0.4409(10) 0.086(3) Uani 1 1 d . . . . .
H015 H -0.089934 0.524620 0.398384 0.103 Uiso 1 1 calc R . . . .

loop_
_atom_site_aniso_label
_atom_site_aniso_U_11
_atom_site_aniso_U_22
_atom_site_aniso_U_33
_atom_site_aniso_U_23
_atom_site_aniso_U_13
_atom_site_aniso_U_12
Br01 0.1160(7) 0.0950(7) 0.0706(5) 0.0022(6) 0.0517(5) 0.0397(7)
O002 0.045(3) 0.046(3) 0.038(3) 0.002(2) 0.014(2) -0.006(2)
O003 0.046(3) 0.059(3) 0.059(3) -0.011(3) 0.019(3) -0.012(3)
O004 0.079(4) 0.044(3) 0.062(4) 0.012(3) 0.023(3) 0.022(3)
O005 0.083(4) 0.049(4) 0.073(4) 0.018(3) 0.037(3) 0.010(3)
O006 0.074(4) 0.070(4) 0.041(3) -0.003(3) 0.023(3) -0.013(3)
N007 0.047(4) 0.047(4) 0.042(4) 0.001(3) 0.012(3) 0.008(3)
C008 0.038(4) 0.038(5) 0.042(4) -0.002(3) 0.014(3) -0.002(3)
C009 0.035(4) 0.035(4) 0.040(4) -0.002(3) 0.012(3) -0.004(3)
C00A 0.042(4) 0.036(4) 0.043(4) 0.005(3) 0.018(3) 0.001(3)
C00B 0.051(5) 0.040(5) 0.046(5) -0.005(4) 0.019(4) 0.002(4)
C00C 0.054(5) 0.036(4) 0.041(4) 0.001(3) 0.014(4) -0.002(4)
C00D 0.040(4) 0.038(4) 0.039(3) 0.000(4) 0.016(3) 0.005(4)
C00E 0.036(4) 0.038(5) 0.045(4) 0.005(3) 0.015(3) -0.002(3)
C00F 0.051(5) 0.039(4) 0.059(5) -0.012(4) 0.032(4) -0.002(4)
C00G 0.043(4) 0.048(5) 0.053(5) -0.003(4) 0.018(4) -0.001(4)
C00H 0.049(4) 0.045(5) 0.056(5) 0.009(4) 0.021(4) -0.004(4)
C00I 0.058(5) 0.051(5) 0.046(5) -0.007(4) 0.011(4) 0.007(4)
C00J 0.055(5) 0.061(6) 0.044(5) 0.003(4) 0.019(4) 0.000(5)
C00K 0.060(5) 0.042(5) 0.045(4) 0.006(4) 0.013(4) 0.002(4)
C00L 0.053(5) 0.044(5) 0.054(5) 0.001(4) 0.020(4) 0.008(4)
C00M 0.036(4) 0.041(5) 0.046(4) -0.001(4) 0.015(3) -0.004(3)
C00N 0.047(4) 0.063(6) 0.048(4) -0.009(5) 0.013(3) -0.006(4)
C00O 0.044(4) 0.039(4) 0.034(4) -0.003(3) 0.013(3) -0.002(3)
C00P 0.052(5) 0.049(5) 0.071(5) -0.003(4) 0.026(4) -0.005(4)
C00Q 0.078(6) 0.059(6) 0.047(5) 0.006(4) 0.033(4) 0.028(5)
C00R 0.045(4) 0.055(5) 0.063(5) -0.013(4) 0.015(4) -0.019(4)
C00S 0.061(6) 0.084(8) 0.062(6) 0.003(5) 0.021(5) 0.014(5)
C00T 0.062(5) 0.049(5) 0.055(5) 0.013(4) 0.027(4) 0.006(4)
C00U 0.068(6) 0.054(7) 0.070(6) 0.012(5) 0.028(5) 0.000(5)
C00V 0.051(5) 0.049(5) 0.044(4) 0.008(4) 0.016(4) 0.000(4)
C00W 0.068(5) 0.049(5) 0.048(5) 0.008(4) 0.021(4) -0.003(4)
C00X 0.058(5) 0.063(6) 0.082(6) -0.005(5) 0.045(5) 0.005(5)
C00Y 0.084(6) 0.059(6) 0.067(6) 0.000(5) 0.041(5) -0.005(5)
C00Z 0.065(5) 0.054(5) 0.061(5) -0.015(4) 0.037(5) -0.005(4)
C010 0.077(7) 0.087(8) 0.073(7) 0.008(6) 0.039(5) -0.012(6)
C011 0.119(8) 0.051(6) 0.081(6) -0.010(5) 0.071(6) 0.001(6)
C012 0.082(7) 0.060(7) 0.095(8) -0.002(6) 0.036(6) 0.013(6)
C013 0.095(8) 0.071(7) 0.141(10) -0.008(7) 0.096(8) -0.004(6)
C014 0.055(5) 0.068(6) 0.082(6) 0.002(5) 0.030(5) 0.003(4)
C015 0.058(6) 0.082(7) 0.139(9) -0.003(7) 0.063(7) 0.006(5)

loop_
_atom_type_symbol
_atom_type_description
_atom_type_scat_dispersion_real
_atom_type_scat_dispersion_imag
_atom_type_scat_source
C C 0.0033 0.0016 'International Tables Vol C Tables 4.2.6.8 and 6.1.1.4'
H H 0.0000 0.0000 'International Tables Vol C Tables 4.2.6.8 and 6.1.1.4'
Br Br -0.2901 2.4595 'International Tables Vol C Tables 4.2.6.8 and 6.1.1.4'
N N 0.0061 0.0033 'International Tables Vol C Tables 4.2.6.8 and 6.1.1.4'
O O 0.0106 0.0060 'International Tables Vol C Tables 4.2.6.8 and 6.1.1.4'

loop_
_geom_angle_atom_site_label_1
_geom_angle_atom_site_label_2
_geom_angle_atom_site_label_3
_geom_angle
_geom_angle_site_symmetry_1
_geom_angle_site_symmetry_3
_geom_angle_publ_flag
C00M O002 C009 118.2(5) . . ?
O003 N007 C00O 116.2(6) . . ?
O006 N007 O003 124.5(6) . . ?
O006 N007 C00O 119.3(6) . . ?
C00F C008 C00L 112.1(5) . . ?
C00F C008 C00O 119.4(5) . . ?
C00L C008 C00O 109.0(5) . . ?
O002 C009 C00A 111.7(5) . . ?
O002 C009 C00O 109.4(5) . . ?
C00A C009 C00O 113.0(5) . . ?
C00G C00A C009 120.1(6) . . ?
C00P C00A C009 122.3(6) . . ?
C00P C00A C00G 117.6(7) . . ?
O004 C00B C00C 122.2(7) . . ?
O004 C00B C00L 116.7(6) . . ?
C00C C00B C00L 121.0(7) . . ?
C00B C00C C00E 120.3(7) . . ?
C00K C00C C00B 117.9(7) . . ?
C00K C00C C00E 121.7(7) . . ?
C00H C00D C00E 121.6(6) . . ?
C00M C00D C00E 121.0(6) . . ?
C00M C00D C00H 117.4(6) . . ?
C00C C00E C00D 113.0(5) . . ?
C00C C00E C00O 113.9(5) . . ?
C00O C00E C00D 107.0(5) . . ?
C00Z C00F C008 119.2(6) . . ?
C00Z C00F C014 118.1(7) . . ?
C014 C00F C008 122.5(7) . . ?
C00I C00G C00A 121.1(7) . . ?
C00R C00H C00D 121.6(7) . . ?
C00Q C00I C00G 119.8(7) . . ?
C00U C00J C00W 122.0(9) . . ?
C00Y C00J C00U 116.2(10) . . ?
C00Y C00J C00W 121.5(8) . . ?
O005 C00K C00C 121.7(7) . . ?
O005 C00K C00T 115.0(7) . . ?
C00C C00K C00T 123.3(7) . . ?
C00B C00L C008 116.7(6) . . ?
C00D C00M O002 123.0(6) . . ?
C00D C00M C00V 122.1(6) . . ?
C00V C00M O002 114.8(6) . . ?
C00V C00N C00R 120.5(6) . . ?
N007 C00O C008 109.2(5) . . ?
N007 C00O C009 104.2(5) . . ?
C008 C00O C009 114.5(5) . . ?
C00E C00O N007 109.8(5) . . ?
C00E C00O C008 109.2(5) . . ?
C00E C00O C009 109.7(5) . . ?
C00A C00P C00X 121.4(7) . . ?
C00I C00Q Br01 119.6(6) . . ?
C00X C00Q Br01 119.6(6) . . ?
C00X C00Q C00I 120.8(7) . . ?
C00H C00R C00N 119.2(7) . . ?
C010 C00S C012 119.6(11) . . ?
C00W C00T C00K 124.6(7) . . ?
C012 C00U C00J 122.5(9) . . ?
C00N C00V C00M 119.1(7) . . ?
C00T C00W C00J 126.9(8) . . ?
C00Q C00X C00P 119.0(7) . . ?
C00J C00Y C010 121.3(9) . . ?
C011 C00Z C00F 120.7(8) . . ?
C00S C010 C00Y 121.1(10) . . ?
C00Z C011 C013 120.6(9) . . ?
C00U C012 C00S 119.1(9) . . ?
C015 C013 C011 119.2(9) . . ?
C015 C014 C00F 120.5(8) . . ?
C013 C015 C014 120.9(9) . . ?

loop_
_geom_bond_atom_site_label_1
_geom_bond_atom_site_label_2
_geom_bond_distance
_geom_bond_site_symmetry_2
_geom_bond_publ_flag
Br01 C00Q 1.896(7) . ?
O002 C009 1.425(6) . ?
O002 C00M 1.390(7) . ?
O003 N007 1.225(7) . ?
O004 C00B 1.270(8) . ?
O005 C00K 1.312(8) . ?
O006 N007 1.217(7) . ?
N007 C00O 1.535(8) . ?
C008 C00F 1.521(9) . ?
C008 C00L 1.546(9) . ?
C008 C00O 1.557(8) . ?
C009 C00A 1.523(9) . ?
C009 C00O 1.566(8) . ?
C00A C00G 1.393(9) . ?
C00A C00P 1.389(9) . ?
C00B C00C 1.415(9) . ?
C00B C00L 1.497(10) . ?
C00C C00E 1.516(8) . ?
C00C C00K 1.396(9) . ?
C00D C00E 1.541(8) . ?
C00D C00H 1.390(9) . ?
C00D C00M 1.387(8) . ?
C00E C00O 1.526(8) . ?
C00F C00Z 1.386(9) . ?
C00F C014 1.394(9) . ?
C00G C00I 1.383(9) . ?
C00H C00R 1.388(9) . ?
C00I C00Q 1.374(10) . ?
C00J C00U 1.395(9) . ?
C00J C00W 1.448(11) . ?
C00J C00Y 1.375(11) . ?
C00K C00T 1.454(9) . ?
C00M C00V 1.390(8) . ?
C00N C00R 1.390(10) . ?
C00N C00V 1.375(10) . ?
C00P C00X 1.397(9) . ?
C00Q C00X 1.371(10) . ?
C00S C010 1.348(11) . ?
C00S C012 1.376(12) . ?
C00T C00W 1.331(9) . ?
C00U C012 1.372(11) . ?
C00Y C010 1.378(12) . ?
C00Z C011 1.383(10) . ?
C011 C013 1.383(11) . ?
C013 C015 1.359(12) . ?
C014 C015 1.391(10) . ?
